data_1508861
loop_
_publ_author_name
'Chandra, Brijesh'
'Mahanta, Sanjeev P.'
'Pati, Narendra N.'
'Baskaran, Sambath'
'Kanaparthi, Ravi K.'
'Sivasankar, Chinnappan'
'Panda, Pradeepta K.'

_publ_section_title
;
 Calix[2]bispyrrolylarenes: New Expanded Calix[4]pyrroles for Fluorometric
 Sensing of Anions via Extended \p-Conjugation.
;
_journal_issue 2
_journal_name_full 'Organic letters'
_journal_page_first 306
_journal_page_last 309
_journal_paper_doi 10.1021/ol3032158
_journal_volume 15
_journal_year 2013
_chemical_formula_sum 'C34 H32 N4'
_chemical_formula_weight 496.64
_chemical_name_systematic ?
_space_group_IT_number 14
_symmetry_cell_setting monoclinic
_symmetry_space_group_name_Hall '-P 2ybc'
_symmetry_space_group_name_H-M 'P 1 21/c 1'
_atom_sites_solution_hydrogens geom
_atom_sites_solution_primary direct
_atom_sites_solution_secondary difmap
_audit_creation_method SHELXL-97
_cell_angle_alpha 90.00
_cell_angle_beta 91.007(4)
_cell_angle_gamma 90.00
_cell_formula_units_Z 8
_cell_length_a 13.046(3)
_cell_length_b 18.896(4)
_cell_length_c 21.809(6)
_cell_measurement_reflns_used 1571
_cell_measurement_temperature 298(2)
_cell_measurement_theta_max 14.75
_cell_measurement_theta_min 2.35
_cell_volume 5375(2)
_computing_cell_refinement 'Bruker SMART'
_computing_data_collection 'Bruker SMART'
_computing_data_reduction 'Bruker SAINT'
_computing_molecular_graphics 'Bruker SHELXTL'
_computing_publication_material 'Bruker SHELXTL'
_computing_structure_refinement 'SHELXL-97 (Sheldrick, 1997)'
_computing_structure_solution 'SHELXS-97 (Sheldrick, 1990)'
_diffrn_ambient_temperature 298(2)
_diffrn_measured_fraction_theta_full 0.999
_diffrn_measured_fraction_theta_max 0.999
_diffrn_measurement_device_type 'CCD area detector'
_diffrn_measurement_method 'phi and omega scans'
_diffrn_radiation_monochromator graphite
_diffrn_radiation_source 'fine-focus sealed tube'
_diffrn_radiation_type MoK\a
_diffrn_radiation_wavelength 0.71073
_diffrn_reflns_av_R_equivalents 0.3866
_diffrn_reflns_av_sigmaI/netI 0.3464
_diffrn_reflns_limit_h_max 16
_diffrn_reflns_limit_h_min -16
_diffrn_reflns_limit_k_max 23
_diffrn_reflns_limit_k_min -23
_diffrn_reflns_limit_l_max 26
_diffrn_reflns_limit_l_min -26
_diffrn_reflns_number 55270
_diffrn_reflns_theta_full 26.00
_diffrn_reflns_theta_max 26.00
_diffrn_reflns_theta_min 1.43
_exptl_absorpt_coefficient_mu 0.073
_exptl_absorpt_correction_T_max 0.9956
_exptl_absorpt_correction_T_min 0.9920
_exptl_absorpt_correction_type multi-scan
_exptl_absorpt_process_details 'Bruker AXS SADABS program'
_exptl_crystal_colour Colorless
_exptl_crystal_density_diffrn 1.227
_exptl_crystal_density_method 'not measured'
_exptl_crystal_description Block
_exptl_crystal_F_000 2112
_exptl_crystal_size_max 0.11
_exptl_crystal_size_mid 0.09
_exptl_crystal_size_min 0.06
_refine_diff_density_max 0.328
_refine_diff_density_min -0.255
_refine_diff_density_rms 0.067
_refine_ls_extinction_method none
_refine_ls_goodness_of_fit_ref 0.974
_refine_ls_hydrogen_treatment mixed
_refine_ls_matrix_type full
_refine_ls_number_parameters 693
_refine_ls_number_reflns 10570
_refine_ls_number_restraints 0
_refine_ls_restrained_S_all 0.974
_refine_ls_R_factor_all 0.3897
_refine_ls_R_factor_gt 0.1356
_refine_ls_shift/su_max 0.010
_refine_ls_shift/su_mean 0.001
_refine_ls_structure_factor_coef Fsqd
_refine_ls_weighting_details 'calc w=1/[\s^2^(Fo^2^)+(0.1516P)^2^+0.0000P] where P=(Fo^2^+2Fc^2^)/3'
_refine_ls_weighting_scheme calc
_refine_ls_wR_factor_gt 0.2981
_refine_ls_wR_factor_ref 0.4181
_reflns_number_gt 2521
_reflns_number_total 10570
_reflns_threshold_expression >2sigma(I)
_cod_data_source_file ol3032158_si_001.cif
_cod_data_source_block compound3
_cod_depositor_comments
;
The original CIF contained some information in plain text format that 
was 'glued' to  the value of '_refine_diff_density_rms' tag upon deposition.
The information was removed and stored here for further investigation. The 
following lines were extracted (delimited by #--):
#--
IUCR check.cif alert:

RINTA01_ALERT_3_A : The value of Rint is greater than 0.25  Rint given   0.387
PLAT020_ALERT_3_A: The value of Rint is greater than 0.12 .........      0.387
PLAT026_ALERT_3_A: Ratio Observed / Unique Reflections too Low ....      24 Perc.
Authors response:
The quality of the crystal was not optimal and it was weakly diffracting. 
Although recrystallization and data collection was attempted repeatedly, 
better crystals were not obtained. This was the best one among them.
#--
Antanas Vaitkus,
2015-03-01

The following automatic conversions were performed:

'_symmetry_cell_setting' value 'Monoclinic' changed to 'monoclinic'
according to /home/saulius/struct/CIF-dictionaries/cif_core.dic
dictionary named 'cif_core.dic' version 2.4.2 from 2011-04-26.

Automatic conversion script
Id: cif_fix_values 1891 2012-01-12 08:04:46Z andrius 
;
_cod_original_sg_symbol_H-M 'P2(1)/c  '
_cod_database_code 1508861

loop_
_symmetry_equiv_pos_as_xyz
'x, y, z'
'-x, y+1/2, -z+1/2'
'-x, -y, -z'
'x, -y-1/2, z-1/2'

loop_
_atom_site_label
_atom_site_type_symbol
_atom_site_fract_x
_atom_site_fract_y
_atom_site_fract_z
_atom_site_U_iso_or_equiv
_atom_site_adp_type
_atom_site_occupancy
_atom_site_symmetry_multiplicity
_atom_site_calc_flag
_atom_site_refinement_flags
N5 N 0.4694(7) 0.4402(4) 0.1722(3) 0.068(2) Uani 1 1 d .
H5A H 0.4239 0.4394 0.2003 0.082 Uiso 1 1 calc R
N4 N 0.9380(7) 0.4489(5) 0.4020(3) 0.064(2) Uani 1 1 d .
H4A H 0.9802 0.4838 0.3995 0.077 Uiso 1 1 calc R
N3 N 0.9540(7) 0.6003(4) 0.3332(3) 0.062(2) Uani 1 1 d .
H3A H 0.9094 0.5973 0.3038 0.075 Uiso 1 1 calc R
C53 C 0.5247(8) 0.6959(5) 0.2887(4) 0.062(3) Uani 1 1 d .
N1 N 1.0145(6) 0.3631(4) 0.2700(3) 0.059(2) Uani 1 1 d .
H1A H 0.9503 0.3660 0.2780 0.071 Uiso 1 1 calc R
C29 C 0.9658(10) 0.3795(6) 0.3947(4) 0.063(3) Uani 1 1 d .
N7 N 0.4813(6) 0.6868(4) 0.2320(3) 0.067(2) Uani 1 1 d .
H7A H 0.4174 0.6779 0.2253 0.080 Uiso 1 1 calc R
N6 N 0.4137(7) 0.5835(5) 0.1006(3) 0.066(2) Uani 1 1 d .
H6A H 0.4644 0.5546 0.0981 0.079 Uiso 1 1 calc R
C11 C 0.9594(8) 0.4955(6) 0.1588(5) 0.071(3) Uani 1 1 d .
C16 C 1.0579(9) 0.6049(5) 0.3253(4) 0.060(3) Uani 1 1 d .
N8 N 0.5354(6) 0.5438(5) 0.3043(3) 0.067(2) Uani 1 1 d .
H8A H 0.5749 0.5756 0.2892 0.080 Uiso 1 1 calc R
C59 C 0.4332(7) 0.6262(6) 0.3696(4) 0.063(3) Uani 1 1 d .
C35 C 0.5733(8) 0.4465(5) 0.1820(5) 0.063(3) Uani 1 1 d .
C19 C 0.9310(9) 0.6012(5) 0.3952(5) 0.063(3) Uani 1 1 d .
C10 C 0.9434(8) 0.4259(5) 0.1338(4) 0.058(3) Uani 1 1 d .
C4 C 1.0553(9) 0.3589(5) 0.2116(4) 0.061(3) Uani 1 1 d .
N2 N 1.0349(6) 0.5113(4) 0.2009(3) 0.063(2) Uani 1 1 d .
H2A H 1.0775 0.4812 0.2162 0.076 Uiso 1 1 calc R
C38 C 0.4499(8) 0.4354(5) 0.1093(5) 0.062(3) Uani 1 1 d .
C39 C 0.3439(8) 0.4303(6) 0.0856(4) 0.060(3) Uani 1 1 d .
C30 C 1.0728(9) 0.3602(5) 0.3808(4) 0.064(3) Uani 1 1 d .
C43 C 0.1799(9) 0.4822(7) 0.0579(4) 0.079(3) Uani 1 1 d .
H43 H 0.1355 0.5206 0.0566 0.095 Uiso 1 1 calc R
C48 C 0.4237(10) 0.6558(7) 0.1116(4) 0.065(3) Uani 1 1 d .
C45 C 0.3124(9) 0.5641(7) 0.0941(4) 0.067(3) Uani 1 1 d .
C17 C 1.0996(8) 0.6102(5) 0.3824(5) 0.076(3) Uani 1 1 d .
H17 H 1.1690 0.6150 0.3917 0.091 Uiso 1 1 calc R
C60 C 0.4564(8) 0.5576(6) 0.3447(5) 0.064(3) Uani 1 1 d .
C20 C 0.8264(9) 0.5907(6) 0.4162(4) 0.063(3) Uani 1 1 d .
C25 C 0.7845(9) 0.5241(7) 0.4259(4) 0.069(3) Uani 1 1 d .
C49 C 0.5256(9) 0.6884(6) 0.1200(4) 0.069(3) Uani 1 1 d .
C15 C 1.1051(8) 0.6121(5) 0.2631(4) 0.070(3) Uani 1 1 d .
C8 C 0.8645(9) 0.3572(8) 0.0506(5) 0.089(4) Uani 1 1 d .
H8 H 0.8230 0.3560 0.0155 0.106 Uiso 1 1 calc R
C54 C 0.4639(7) 0.6909(6) 0.3463(4) 0.064(3) Uani 1 1 d .
C63 C 0.5417(9) 0.4736(7) 0.2918(5) 0.070(3) Uani 1 1 d .
C18 C 1.0197(8) 0.6071(5) 0.4257(4) 0.062(3) Uani 1 1 d .
H18 H 1.0280 0.6090 0.4681 0.075 Uiso 1 1 calc R
C37 C 0.5411(9) 0.4384(5) 0.0816(5) 0.075(3) Uani 1 1 d .
H37 H 0.5507 0.4360 0.0395 0.090 Uiso 1 1 calc R
C50 C 0.5517(9) 0.6938(5) 0.1875(5) 0.068(3) Uani 1 1 d .
C64 C 0.6192(9) 0.4458(6) 0.2473(4) 0.077(3) Uani 1 1 d .
C13 C 0.9548(9) 0.6120(6) 0.1821(5) 0.082(3) Uani 1 1 d .
H13 H 0.9345 0.6591 0.1827 0.098 Uiso 1 1 calc R
C61 C 0.4149(9) 0.4947(7) 0.3570(5) 0.091(4) Uani 1 1 d .
H61 H 0.3601 0.4871 0.3828 0.109 Uiso 1 1 calc R
C27 C 0.7995(10) 0.3878(8) 0.4100(5) 0.086(4) Uani 1 1 d .
H27 H 0.7316 0.3738 0.4137 0.104 Uiso 1 1 calc R
C1 C 1.0921(8) 0.3620(5) 0.3123(4) 0.060(3) Uani 1 1 d .
C26 C 0.8343(9) 0.4570(7) 0.4138(4) 0.063(3) Uani 1 1 d .
C36 C 0.6189(9) 0.4459(5) 0.1258(6) 0.082(3) Uani 1 1 d .
H36 H 0.6887 0.4497 0.1185 0.098 Uiso 1 1 calc R
C5 C 0.9858(7) 0.3626(6) 0.1553(4) 0.058(3) Uani 1 1 d .
C44 C 0.2802(9) 0.4906(7) 0.0792(4) 0.068(3) Uani 1 1 d .
C42 C 0.1466(11) 0.4158(9) 0.0387(4) 0.093(4) Uani 1 1 d .
H42 H 0.0801 0.4107 0.0233 0.112 Uiso 1 1 calc R
C41 C 0.2084(12) 0.3585(8) 0.0419(5) 0.100(4) Uani 1 1 d .
H41 H 0.1857 0.3145 0.0282 0.120 Uiso 1 1 calc R
C32 C 1.1508(7) 0.4096(5) 0.4121(4) 0.079(3) Uani 1 1 d .
H32A H 1.1479 0.4553 0.3929 0.119 Uiso 1 1 calc R
H32B H 1.2184 0.3902 0.4083 0.119 Uiso 1 1 calc R
H32C H 1.1348 0.4142 0.4547 0.119 Uiso 1 1 calc R
C9 C 0.8807(8) 0.4208(7) 0.0804(5) 0.083(3) Uani 1 1 d .
H9 H 0.8495 0.4614 0.0649 0.100 Uiso 1 1 calc R
C14 C 1.0332(8) 0.5815(6) 0.2152(5) 0.068(3) Uani 1 1 d .
C46 C 0.2568(9) 0.6248(7) 0.1031(4) 0.082(3) Uani 1 1 d .
H46 H 0.1858 0.6286 0.1032 0.099 Uiso 1 1 calc R
C7 C 0.9076(9) 0.2968(7) 0.0715(5) 0.092(4) Uani 1 1 d .
H7 H 0.8955 0.2542 0.0512 0.110 Uiso 1 1 calc R
C23 C 0.6318(10) 0.5779(10) 0.4623(5) 0.103(5) Uani 1 1 d .
H23 H 0.5664 0.5728 0.4780 0.123 Uiso 1 1 calc R
C67 C 0.5188(10) 0.7662(5) 0.0932(5) 0.119(5) Uani 1 1 d .
H67A H 0.4915 0.7647 0.0520 0.179 Uiso 1 1 calc R
H67B H 0.5860 0.7869 0.0930 0.179 Uiso 1 1 calc R
H67C H 0.4747 0.7943 0.1183 0.179 Uiso 1 1 calc R
C31 C 1.0943(9) 0.2864(5) 0.4056(4) 0.098(4) Uani 1 1 d .
H31A H 1.0877 0.2865 0.4494 0.147 Uiso 1 1 calc R
H31B H 1.1627 0.2726 0.3953 0.147 Uiso 1 1 calc R
H31C H 1.0462 0.2536 0.3879 0.147 Uiso 1 1 calc R
C62 C 0.4665(10) 0.4421(7) 0.3249(6) 0.096(4) Uani 1 1 d .
H62 H 0.4521 0.3939 0.3259 0.115 Uiso 1 1 calc R
C24 C 0.6855(11) 0.5186(8) 0.4490(5) 0.097(4) Uani 1 1 d .
H24 H 0.6565 0.4743 0.4552 0.116 Uiso 1 1 calc R
C22 C 0.6695(11) 0.6461(9) 0.4538(5) 0.102(4) Uani 1 1 d .
H22 H 0.6316 0.6863 0.4628 0.122 Uiso 1 1 calc R
C6 C 0.9711(8) 0.2987(6) 0.1243(4) 0.074(3) Uani 1 1 d .
H6 H 1.0031 0.2577 0.1384 0.088 Uiso 1 1 calc R
C52 C 0.6253(9) 0.7080(6) 0.2796(5) 0.092(4) Uani 1 1 d .
H52 H 0.6749 0.7152 0.3101 0.110 Uiso 1 1 calc R
C47 C 0.3269(11) 0.6798(6) 0.1120(5) 0.080(3) Uani 1 1 d .
H47 H 0.3089 0.7269 0.1175 0.096 Uiso 1 1 calc R
C55 C 0.4404(8) 0.7541(6) 0.3758(5) 0.083(3) Uani 1 1 d .
H55 H 0.4639 0.7968 0.3601 0.100 Uiso 1 1 calc R
C58 C 0.3757(7) 0.6294(6) 0.4231(5) 0.074(3) Uani 1 1 d .
H58 H 0.3545 0.5872 0.4408 0.089 Uiso 1 1 calc R
C40 C 0.3043(10) 0.3670(6) 0.0656(5) 0.081(3) Uani 1 1 d .
H40 H 0.3461 0.3272 0.0684 0.098 Uiso 1 1 calc R
C68 C 0.6093(8) 0.6478(6) 0.0881(5) 0.110(4) Uani 1 1 d .
H68A H 0.6139 0.6009 0.1048 0.165 Uiso 1 1 calc R
H68B H 0.6736 0.6717 0.0942 0.165 Uiso 1 1 calc R
H68C H 0.5936 0.6451 0.0450 0.165 Uiso 1 1 calc R
C28 C 0.8791(12) 0.3439(7) 0.4002(5) 0.087(4) Uani 1 1 d .
H28 H 0.8738 0.2949 0.3976 0.105 Uiso 1 1 calc R
C57 C 0.3491(8) 0.6924(8) 0.4509(5) 0.087(4) Uani 1 1 d .
H57 H 0.3081 0.6925 0.4853 0.105 Uiso 1 1 calc R
C34 C 1.1215(9) 0.6918(5) 0.2492(4) 0.095(4) Uani 1 1 d .
H34A H 1.0585 0.7169 0.2548 0.142 Uiso 1 1 calc R
H34B H 1.1429 0.6972 0.2075 0.142 Uiso 1 1 calc R
H34C H 1.1733 0.7105 0.2765 0.142 Uiso 1 1 calc R
C56 C 0.3834(9) 0.7539(7) 0.4272(5) 0.084(4) Uani 1 1 d .
H56 H 0.3679 0.7965 0.4464 0.101 Uiso 1 1 calc R
C33 C 1.2088(8) 0.5762(6) 0.2649(5) 0.088(3) Uani 1 1 d .
H33A H 1.2518 0.5983 0.2955 0.132 Uiso 1 1 calc R
H33B H 1.2400 0.5804 0.2255 0.132 Uiso 1 1 calc R
H33C H 1.2003 0.5270 0.2748 0.132 Uiso 1 1 calc R
C21 C 0.7675(10) 0.6496(7) 0.4309(5) 0.088(4) Uani 1 1 d .
H21 H 0.7960 0.6942 0.4249 0.106 Uiso 1 1 calc R
C12 C 0.9112(9) 0.5563(7) 0.1469(5) 0.088(4) Uani 1 1 d .
H12 H 0.8566 0.5614 0.1193 0.106 Uiso 1 1 calc R
C65 C 0.6428(9) 0.3688(6) 0.2627(5) 0.108(4) Uani 1 1 d .
H65A H 0.6707 0.3657 0.3036 0.162 Uiso 1 1 calc R
H65B H 0.6917 0.3506 0.2343 0.162 Uiso 1 1 calc R
H65C H 0.5809 0.3414 0.2598 0.162 Uiso 1 1 calc R
C66 C 0.7192(8) 0.4873(7) 0.2486(5) 0.109(4) Uani 1 1 d .
H66A H 0.7072 0.5341 0.2328 0.163 Uiso 1 1 calc R
H66B H 0.7685 0.4636 0.2237 0.163 Uiso 1 1 calc R
H66C H 0.7449 0.4904 0.2900 0.163 Uiso 1 1 calc R
C51 C 0.6421(9) 0.7077(6) 0.2171(6) 0.100(4) Uani 1 1 d .
H51 H 0.7046 0.7157 0.1984 0.120 Uiso 1 1 calc R
C2 C 1.1805(8) 0.3571(6) 0.2807(5) 0.083(3) Uani 1 1 d .
H2 H 1.2461 0.3550 0.2979 0.099 Uiso 1 1 calc R
C3 C 1.1561(9) 0.3555(6) 0.2176(4) 0.085(3) Uani 1 1 d .
H3 H 1.2026 0.3525 0.1858 0.103 Uiso 1 1 calc R

loop_
_atom_site_aniso_label
_atom_site_aniso_U_11
_atom_site_aniso_U_22
_atom_site_aniso_U_33
_atom_site_aniso_U_23
_atom_site_aniso_U_13
_atom_site_aniso_U_12
N5 0.092(7) 0.075(6) 0.037(5) 0.004(4) 0.005(5) -0.004(5)
N4 0.078(7) 0.060(7) 0.055(5) 0.012(4) -0.010(4) -0.018(5)
N3 0.077(7) 0.060(6) 0.049(5) 0.006(4) -0.008(5) -0.007(5)
C53 0.076(8) 0.062(7) 0.049(6) -0.006(5) -0.002(6) -0.023(6)
N1 0.071(6) 0.068(6) 0.037(5) 0.001(4) 0.002(4) -0.004(4)
C29 0.097(10) 0.052(8) 0.040(6) 0.016(5) 0.015(6) -0.001(8)
N7 0.076(6) 0.077(6) 0.046(5) 0.001(4) -0.002(5) -0.020(5)
N6 0.072(7) 0.088(8) 0.039(4) 0.011(4) 0.007(4) -0.002(6)
C11 0.088(9) 0.075(9) 0.050(7) 0.024(6) -0.005(6) 0.008(7)
C16 0.082(8) 0.050(7) 0.049(7) 0.006(5) 0.008(6) -0.002(6)
N8 0.086(7) 0.058(7) 0.057(5) 0.007(4) 0.006(5) -0.009(5)
C59 0.075(7) 0.070(8) 0.043(6) -0.002(6) -0.004(5) -0.009(6)
C35 0.057(7) 0.057(7) 0.074(8) -0.001(5) 0.007(6) 0.002(6)
C19 0.088(9) 0.047(7) 0.054(7) 0.002(5) -0.007(7) 0.004(6)
C10 0.083(8) 0.046(7) 0.045(6) 0.001(5) 0.009(5) -0.007(6)
C4 0.080(8) 0.064(7) 0.038(6) 0.002(5) -0.003(6) -0.002(6)
N2 0.097(7) 0.060(6) 0.032(4) 0.007(4) -0.001(4) 0.018(5)
C38 0.067(8) 0.055(7) 0.064(7) 0.005(5) 0.008(6) 0.006(6)
C39 0.073(8) 0.072(8) 0.036(5) -0.006(5) 0.014(5) -0.006(7)
C30 0.095(9) 0.050(7) 0.046(6) 0.007(5) -0.001(6) 0.005(6)
C43 0.075(9) 0.105(11) 0.058(7) 0.007(7) -0.001(6) -0.009(7)
C48 0.080(9) 0.080(10) 0.037(6) 0.002(5) 0.009(6) 0.005(8)
C45 0.069(9) 0.101(11) 0.031(5) 0.004(6) -0.002(5) -0.004(8)
C17 0.075(8) 0.080(8) 0.074(8) -0.001(6) 0.004(7) -0.017(6)
C60 0.084(8) 0.052(8) 0.057(7) 0.024(6) 0.007(6) -0.008(6)
C20 0.091(9) 0.068(8) 0.031(5) 0.004(5) -0.001(5) 0.009(8)
C25 0.069(9) 0.109(12) 0.029(5) 0.012(6) -0.007(5) 0.010(8)
C49 0.085(8) 0.093(9) 0.030(5) -0.002(5) 0.015(5) -0.008(7)
C15 0.073(8) 0.074(8) 0.063(7) -0.001(6) 0.009(6) -0.007(6)
C8 0.122(10) 0.099(10) 0.044(7) 0.008(7) -0.010(6) -0.026(9)
C54 0.074(7) 0.068(8) 0.050(6) 0.009(6) -0.009(5) -0.008(6)
C63 0.081(8) 0.072(9) 0.058(7) 0.011(6) -0.012(6) 0.001(7)
C18 0.081(8) 0.064(7) 0.042(6) 0.004(5) -0.006(6) 0.002(6)
C37 0.073(8) 0.096(9) 0.055(7) -0.020(6) 0.008(6) 0.014(7)
C50 0.080(8) 0.069(7) 0.057(7) 0.005(6) 0.019(6) -0.012(6)
C64 0.088(9) 0.094(9) 0.049(7) -0.001(6) -0.020(6) 0.013(7)
C13 0.112(10) 0.076(9) 0.058(7) 0.022(6) 0.002(7) 0.031(8)
C61 0.114(10) 0.082(10) 0.077(8) 0.029(7) 0.011(7) 0.020(9)
C27 0.079(9) 0.106(11) 0.074(8) 0.013(7) 0.001(7) -0.021(9)
C1 0.077(8) 0.052(7) 0.049(6) 0.013(5) -0.007(6) 0.005(6)
C26 0.056(8) 0.087(10) 0.045(6) 0.011(6) -0.005(5) -0.010(8)
C36 0.073(8) 0.070(8) 0.103(10) 0.008(7) 0.007(8) 0.011(6)
C5 0.073(7) 0.065(7) 0.036(5) -0.005(5) 0.012(5) 0.000(6)
C44 0.065(8) 0.108(11) 0.032(5) 0.001(6) 0.009(5) 0.002(8)
C42 0.108(11) 0.135(13) 0.036(6) -0.014(8) 0.008(6) -0.024(11)
C41 0.116(12) 0.115(13) 0.069(8) -0.016(8) 0.010(8) -0.041(10)
C32 0.090(8) 0.085(8) 0.063(7) 0.004(6) -0.006(6) 0.004(7)
C9 0.090(9) 0.089(10) 0.071(8) 0.019(7) -0.004(7) -0.007(7)
C14 0.085(8) 0.050(7) 0.068(7) 0.009(6) 0.011(6) 0.001(6)
C46 0.092(9) 0.093(10) 0.062(7) -0.009(7) -0.007(6) 0.027(9)
C7 0.136(11) 0.095(10) 0.045(7) 0.000(6) 0.007(7) -0.038(9)
C23 0.076(10) 0.173(16) 0.059(8) 0.015(10) -0.014(7) 0.022(12)
C67 0.203(14) 0.070(9) 0.083(9) 0.028(7) -0.014(9) -0.050(9)
C31 0.159(11) 0.073(8) 0.061(7) 0.017(6) -0.002(7) 0.022(8)
C62 0.097(10) 0.076(10) 0.112(11) 0.042(8) -0.020(8) -0.029(8)
C24 0.083(11) 0.145(14) 0.063(8) 0.029(8) 0.003(7) 0.006(9)
C22 0.096(11) 0.128(14) 0.082(9) 0.003(9) 0.003(8) 0.036(10)
C6 0.106(9) 0.069(8) 0.046(6) 0.000(6) 0.001(6) -0.008(6)
C52 0.088(9) 0.137(11) 0.050(7) -0.006(7) 0.005(6) -0.042(8)
C47 0.110(11) 0.051(8) 0.079(8) -0.002(6) -0.002(7) 0.000(8)
C55 0.137(11) 0.064(8) 0.048(7) 0.001(6) -0.005(7) -0.010(7)
C58 0.076(8) 0.093(9) 0.054(7) 0.015(6) 0.009(6) 0.001(7)
C40 0.107(10) 0.077(9) 0.060(7) -0.004(6) 0.015(7) -0.027(8)
C68 0.103(10) 0.139(12) 0.089(9) -0.019(8) 0.028(8) -0.043(9)
C28 0.104(11) 0.087(10) 0.071(8) 0.006(7) 0.004(7) -0.022(10)
C57 0.076(8) 0.123(12) 0.062(7) 0.008(8) 0.005(6) 0.026(8)
C34 0.171(12) 0.051(8) 0.062(7) 0.004(6) 0.017(7) -0.025(7)
C56 0.133(11) 0.086(10) 0.034(6) -0.002(6) -0.007(6) 0.002(8)
C33 0.091(9) 0.090(9) 0.083(8) -0.007(6) -0.005(7) -0.002(7)
C21 0.094(10) 0.111(11) 0.059(7) 0.027(7) 0.003(7) 0.024(8)
C12 0.127(11) 0.085(10) 0.053(7) 0.021(7) -0.015(7) -0.005(9)
C65 0.141(11) 0.090(10) 0.093(9) -0.001(7) -0.023(8) 0.050(8)
C66 0.065(8) 0.168(13) 0.093(9) 0.003(8) -0.014(7) -0.006(8)
C51 0.076(9) 0.142(12) 0.084(9) 0.006(8) 0.006(7) -0.051(8)
C2 0.076(8) 0.109(10) 0.063(8) 0.011(7) -0.004(6) 0.019(7)
C3 0.078(9) 0.131(11) 0.047(7) 0.011(6) -0.001(6) 0.003(8)

loop_
_atom_type_symbol
_atom_type_description
_atom_type_scat_dispersion_real
_atom_type_scat_dispersion_imag
_atom_type_scat_source
C C 0.0033 0.0016 'International Tables Vol C Tables 4.2.6.8 and 6.1.1.4'
H H 0.0000 0.0000 'International Tables Vol C Tables 4.2.6.8 and 6.1.1.4'
N N 0.0061 0.0033 'International Tables Vol C Tables 4.2.6.8 and 6.1.1.4'

loop_
_geom_angle_atom_site_label_1
_geom_angle_atom_site_label_2
_geom_angle_atom_site_label_3
_geom_angle
C35 N5 C38 108.7(8)
C35 N5 H5A 125.6
C38 N5 H5A 125.6
C29 N4 C26 112.7(9)
C29 N4 H4A 123.6
C26 N4 H4A 123.6
C16 N3 C19 110.7(8)
C16 N3 H3A 124.7
C19 N3 H3A 124.7
C52 C53 N7 106.1(9)
C52 C53 C54 131.5(9)
N7 C53 C54 122.3(9)
C1 N1 C4 109.2(8)
C1 N1 H1A 125.4
C4 N1 H1A 125.4
C28 C29 N4 104.4(11)
C28 C29 C30 134.7(12)
N4 C29 C30 120.9(11)
C50 N7 C53 111.2(8)
C50 N7 H7A 124.4
C53 N7 H7A 124.4
C45 N6 C48 111.4(10)
C45 N6 H6A 124.3
C48 N6 H6A 124.3
C12 C11 N2 105.9(10)
C12 C11 C10 130.5(11)
N2 C11 C10 123.5(10)
C17 C16 N3 105.7(8)
C17 C16 C15 131.2(11)
N3 C16 C15 122.7(9)
C63 N8 C60 110.9(9)
C63 N8 H8A 124.5
C60 N8 H8A 124.5
C54 C59 C58 115.6(10)
C54 C59 C60 126.2(10)
C58 C59 C60 118.2(10)
C36 C35 N5 107.6(9)
C36 C35 C64 131.3(11)
N5 C35 C64 120.8(9)
C18 C19 N3 106.6(10)
C18 C19 C20 131.8(10)
N3 C19 C20 121.5(9)
C5 C10 C9 116.0(9)
C5 C10 C11 127.1(10)
C9 C10 C11 116.9(10)
C3 C4 N1 108.0(8)
C3 C4 C5 131.4(9)
N1 C4 C5 120.5(9)
C14 N2 C11 110.6(9)
C14 N2 H2A 124.7
C11 N2 H2A 124.7
C37 C38 N5 106.9(9)
C37 C38 C39 132.8(10)
N5 C38 C39 120.3(9)
C40 C39 C44 117.0(11)
C40 C39 C38 121.0(11)
C44 C39 C38 121.9(10)
C29 C30 C1 111.7(8)
C29 C30 C31 108.8(9)
C1 C30 C31 109.8(8)
C29 C30 C32 112.3(9)
C1 C30 C32 107.7(8)
C31 C30 C32 106.4(8)
C44 C43 C42 119.5(12)
C44 C43 H43 120.3
C42 C43 H43 120.3
C47 C48 N6 104.3(10)
C47 C48 C49 134.8(13)
N6 C48 C49 120.9(11)
C46 C45 N6 105.8(11)
C46 C45 C44 131.7(12)
N6 C45 C44 122.5(11)
C16 C17 C18 108.7(9)
C16 C17 H17 125.6
C18 C17 H17 125.6
C61 C60 N8 105.4(10)
C61 C60 C59 129.7(12)
N8 C60 C59 124.8(10)
C25 C20 C21 118.0(11)
C25 C20 C19 122.8(10)
C21 C20 C19 119.0(11)
C20 C25 C24 119.3(12)
C20 C25 C26 125.8(11)
C24 C25 C26 114.9(13)
C48 C49 C50 109.7(8)
C48 C49 C68 112.8(9)
C50 C49 C68 109.3(9)
C48 C49 C67 107.3(9)
C50 C49 C67 107.9(8)
C68 C49 C67 109.7(9)
C16 C15 C14 109.3(8)
C16 C15 C33 108.4(9)
C14 C15 C33 112.9(9)
C16 C15 C34 109.0(8)
C14 C15 C34 108.8(9)
C33 C15 C34 108.3(9)
C7 C8 C9 121.2(11)
C7 C8 H8 119.4
C9 C8 H8 119.4
C59 C54 C55 121.2(10)
C59 C54 C53 121.5(10)
C55 C54 C53 117.2(10)
N8 C63 C62 106.0(11)
N8 C63 C64 120.8(11)
C62 C63 C64 133.2(13)
C19 C18 C17 108.3(9)
C19 C18 H18 125.8
C17 C18 H18 125.8
C38 C37 C36 109.5(10)
C38 C37 H37 125.2
C36 C37 H37 125.2
N7 C50 C51 105.9(9)
N7 C50 C49 123.2(10)
C51 C50 C49 130.9(10)
C63 C64 C66 113.2(10)
C63 C64 C65 109.0(9)
C66 C64 C65 108.6(9)
C63 C64 C35 109.8(9)
C66 C64 C35 109.5(9)
C65 C64 C35 106.6(9)
C14 C13 C12 105.2(10)
C14 C13 H13 127.4
C12 C13 H13 127.4
C60 C61 C62 109.5(11)
C60 C61 H61 125.2
C62 C61 H61 125.2
C28 C27 C26 109.7(11)
C28 C27 H27 125.1
C26 C27 H27 125.1
C2 C1 N1 106.6(8)
C2 C1 C30 130.9(10)
N1 C1 C30 122.3(9)
C27 C26 N4 101.8(10)
C27 C26 C25 133.5(12)
N4 C26 C25 124.7(11)
C35 C36 C37 107.2(10)
C35 C36 H36 126.4
C37 C36 H36 126.4
C10 C5 C6 121.9(9)
C10 C5 C4 122.7(9)
C6 C5 C4 115.4(9)
C43 C44 C39 119.2(11)
C43 C44 C45 116.2(11)
C39 C44 C45 124.6(10)
C41 C42 C43 121.7(13)
C41 C42 H42 119.2
C43 C42 H42 119.2
C42 C41 C40 118.1(13)
C42 C41 H41 121.0
C40 C41 H41 121.0
C30 C32 H32A 109.5
C30 C32 H32B 109.5
H32A C32 H32B 109.5
C30 C32 H32C 109.5
H32A C32 H32C 109.5
H32B C32 H32C 109.5
C8 C9 C10 121.9(10)
C8 C9 H9 119.0
C10 C9 H9 119.0
N2 C14 C13 107.7(10)
N2 C14 C15 121.4(10)
C13 C14 C15 130.8(11)
C45 C46 C47 107.2(11)
C45 C46 H46 126.4
C47 C46 H46 126.4
C8 C7 C6 119.4(11)
C8 C7 H7 120.3
C6 C7 H7 120.3
C24 C23 C22 123.4(14)
C24 C23 H23 118.3
C22 C23 H23 118.3
C49 C67 H67A 109.5
C49 C67 H67B 109.5
H67A C67 H67B 109.5
C49 C67 H67C 109.5
H67A C67 H67C 109.5
H67B C67 H67C 109.5
C30 C31 H31A 109.5
C30 C31 H31B 109.5
H31A C31 H31B 109.5
C30 C31 H31C 109.5
H31A C31 H31C 109.5
H31B C31 H31C 109.5
C63 C62 C61 108.1(11)
C63 C62 H62 125.9
C61 C62 H62 125.9
C23 C24 C25 120.0(14)
C23 C24 H24 120.0
C25 C24 H24 120.0
C21 C22 C23 115.1(13)
C21 C22 H22 122.5
C23 C22 H22 122.5
C5 C6 C7 119.5(10)
C5 C6 H6 120.2
C7 C6 H6 120.2
C53 C52 C51 108.4(10)
C53 C52 H52 125.8
C51 C52 H52 125.8
C48 C47 C46 111.2(11)
C48 C47 H47 124.4
C46 C47 H47 124.4
C56 C55 C54 120.5(10)
C56 C55 H55 119.7
C54 C55 H55 119.7
C57 C58 C59 122.9(11)
C57 C58 H58 118.5
C59 C58 H58 118.5
C41 C40 C39 124.4(12)
C41 C40 H40 117.8
C39 C40 H40 117.8
C49 C68 H68A 109.5
C49 C68 H68B 109.5
H68A C68 H68B 109.5
C49 C68 H68C 109.5
H68A C68 H68C 109.5
H68B C68 H68C 109.5
C29 C28 C27 111.2(12)
C29 C28 H28 124.4
C27 C28 H28 124.4
C56 C57 C58 119.1(11)
C56 C57 H57 120.5
C58 C57 H57 120.5
C15 C34 H34A 109.5
C15 C34 H34B 109.5
H34A C34 H34B 109.5
C15 C34 H34C 109.5
H34A C34 H34C 109.5
H34B C34 H34C 109.5
C57 C56 C55 120.6(11)
C57 C56 H56 119.7
C55 C56 H56 119.7
C15 C33 H33A 109.5
C15 C33 H33B 109.5
H33A C33 H33B 109.5
C15 C33 H33C 109.5
H33A C33 H33C 109.5
H33B C33 H33C 109.5
C22 C21 C20 124.2(13)
C22 C21 H21 117.9
C20 C21 H21 117.9
C11 C12 C13 110.5(11)
C11 C12 H12 124.7
C13 C12 H12 124.7
C64 C65 H65A 109.5
C64 C65 H65B 109.5
H65A C65 H65B 109.5
C64 C65 H65C 109.5
H65A C65 H65C 109.5
H65B C65 H65C 109.5
C64 C66 H66A 109.5
C64 C66 H66B 109.5
H66A C66 H66B 109.5
C64 C66 H66C 109.5
H66A C66 H66C 109.5
H66B C66 H66C 109.5
C50 C51 C52 108.4(10)
C50 C51 H51 125.8
C52 C51 H51 125.8
C1 C2 C3 108.6(9)
C1 C2 H2 125.7
C3 C2 H2 125.7
C4 C3 C2 107.5(10)
C4 C3 H3 126.2
C2 C3 H3 126.2

loop_
_geom_bond_atom_site_label_1
_geom_bond_atom_site_label_2
_geom_bond_distance
N5 C35 1.373(11)
N5 C38 1.395(11)
N5 H5A 0.8600
N4 C29 1.371(11)
N4 C26 1.389(11)
N4 H4A 0.8600
N3 C16 1.371(10)
N3 C19 1.392(11)
N3 H3A 0.8600
C53 C52 1.351(12)
C53 N7 1.362(10)
C53 C54 1.499(12)
N1 C1 1.358(10)
N1 C4 1.390(10)
N1 H1A 0.8600
C29 C28 1.324(13)
C29 C30 1.479(13)
N7 C50 1.354(10)
N7 H7A 0.8600
N6 C45 1.376(11)
N6 C48 1.393(11)
N6 H6A 0.8600
C11 C12 1.332(13)
C11 N2 1.368(11)
C11 C10 1.438(13)
C16 C17 1.354(12)
C16 C15 1.505(12)
N8 C63 1.357(11)
N8 C60 1.393(11)
N8 H8A 0.8600
C59 C54 1.386(12)
C59 C58 1.399(12)
C59 C60 1.440(13)
C35 C36 1.373(13)
C35 C64 1.535(13)
C19 C18 1.329(12)
C19 C20 1.460(13)
C10 C5 1.396(12)
C10 C9 1.414(13)
C4 C3 1.321(11)
C4 C5 1.515(12)
N2 C14 1.362(11)
N2 H2A 0.8600
C38 C37 1.345(12)
C38 C39 1.471(13)
C39 C40 1.372(13)
C39 C44 1.415(13)
C30 C1 1.519(12)
C30 C31 1.520(12)
C30 C32 1.532(12)
C43 C44 1.390(13)
C43 C42 1.389(14)
C43 H43 0.9300
C48 C47 1.341(13)
C48 C49 1.474(13)
C45 C46 1.372(13)
C45 C44 1.486(14)
C17 C18 1.419(12)
C17 H17 0.9300
C60 C61 1.336(13)
C20 C25 1.390(13)
C20 C21 1.393(13)
C25 C24 1.399(14)
C25 C26 1.451(14)
C49 C50 1.510(13)
C49 C68 1.514(13)
C49 C67 1.585(13)
C15 C14 1.507(13)
C15 C33 1.514(12)
C15 C34 1.551(12)
C8 C7 1.348(14)
C8 C9 1.380(14)
C8 H8 0.9300
C54 C55 1.393(13)
C63 C62 1.364(13)
C63 C64 1.509(14)
C18 H18 0.9300
C37 C36 1.394(13)
C37 H37 0.9300
C50 C51 1.359(12)
C64 C66 1.521(13)
C64 C65 1.525(13)
C13 C14 1.368(13)
C13 C12 1.416(13)
C13 H13 0.9300
C61 C62 1.395(15)
C61 H61 0.9300
C27 C28 1.350(13)
C27 C26 1.385(14)
C27 H27 0.9300
C1 C2 1.357(12)
C36 H36 0.9300
C5 C6 1.396(12)
C42 C41 1.351(15)
C42 H42 0.9300
C41 C40 1.354(14)
C41 H41 0.9300
C32 H32A 0.9600
C32 H32B 0.9600
C32 H32C 0.9600
C9 H9 0.9300
C46 C47 1.395(13)
C46 H46 0.9300
C7 C6 1.407(13)
C7 H7 0.9300
C23 C24 1.355(16)
C23 C22 1.393(16)
C23 H23 0.9300
C67 H67A 0.9600
C67 H67B 0.9600
C67 H67C 0.9600
C31 H31A 0.9600
C31 H31B 0.9600
C31 H31C 0.9600
C62 H62 0.9300
C24 H24 0.9300
C22 C21 1.382(14)
C22 H22 0.9300
C6 H6 0.9300
C52 C51 1.385(13)
C52 H52 0.9300
C47 H47 0.9300
C55 C56 1.357(13)
C55 H55 0.9300
C58 C57 1.384(13)
C58 H58 0.9300
C40 H40 0.9300
C68 H68A 0.9600
C68 H68B 0.9600
C68 H68C 0.9600
C28 H28 0.9300
C57 C56 1.351(13)
C57 H57 0.9300
C34 H34A 0.9600
C34 H34B 0.9600
C34 H34C 0.9600
C56 H56 0.9300
C33 H33A 0.9600
C33 H33B 0.9600
C33 H33C 0.9600
C21 H21 0.9300
C12 H12 0.9300
C65 H65A 0.9600
C65 H65B 0.9600
C65 H65C 0.9600
C66 H66A 0.9600
C66 H66B 0.9600
C66 H66C 0.9600
C51 H51 0.9300
C2 C3 1.409(12)
C2 H2 0.9300
C3 H3 0.9300

loop_
_cod_related_entry_id
_cod_related_entry_database
_cod_related_entry_code
1 ChemSpider 30652096
